data_9005778
loop_
_publ_author_name
'Ohashi, Y.'

_publ_section_title
;
 Polysynthetically-twinned structures of enstatite and wollastonite
 Sample: WO2M
;
_journal_name_full 'Physics and Chemistry of Minerals'
_journal_page_first 217
_journal_page_last 229
_journal_paper_doi 10.1007/BF00309314
_journal_volume 10
_journal_year 1984
_chemical_formula_sum 'Ca O3 Si'
_chemical_name_mineral Wollastonite
_space_group_IT_number 14
_symmetry_space_group_name_Hall '-P 2yab'
_symmetry_space_group_name_H-M 'P 1 21/a 1'
_cell_angle_alpha 90
_cell_angle_beta 95.371
_cell_angle_gamma 90
_cell_formula_units_Z 12
_cell_length_a 15.424
_cell_length_b 7.324
_cell_length_c 7.0692
_cell_volume 795.069
_database_code_amcsd 0007360
_exptl_crystal_density_diffrn 2.911
_cod_original_formula_sum 'Ca Si O3'
_cod_database_code 9005778

loop_
_space_group_symop_operation_xyz
x,y,z
1/2+x,1/2-y,z
1/2-x,1/2+y,-z
-x,-y,-z

loop_
_atom_site_label
_atom_site_fract_x
_atom_site_fract_y
_atom_site_fract_z
_atom_site_type_symbol
_atom_site_attached_hydrogens
CaM1 0.40056 0.62480 0.73890 Ca 0
CaM2 0.39880 0.11910 0.73620 Ca 0
CaM3 0.24837 0.37440 0.97360 Ca 0
Si1 0.40750 0.65840 0.23110 Si 0
Si2 0.40770 0.09270 0.23110 Si 0
Si3 0.30140 0.37610 0.44380 Si 0
OA1 0.34850 0.61210 0.03660 O 0
OA2 0.34930 0.13290 0.03690 O 0
OA3 0.21470 0.37120 0.30110 O 0
OB1 0.50830 0.61570 0.23350 O 0
OB2 0.50900 0.12180 0.23670 O 0
OB3 0.29910 0.37030 0.67080 O 0
OC1 0.39140 0.87610 0.27530 O 0
OC2 0.36390 0.19700 0.40530 O 0
OC3 0.36370 0.55500 0.40560 O 0

loop_
_cod_changelog_entry_id
_cod_changelog_entry_author
_cod_changelog_entry_date
_cod_changelog_entry_text
1
;cod-tools version 3.8.0
Id: cif_guess_AMCSD_atom_types 9581 2023-05-17 12:35:41Z saulius
;
2023-05-23T09:13:36+03:00
;Derived atom types and hydrogen counts
from atom names that follow the AMCSD naming convention
(Wat == water, O-H == hydroxyl).
;

loop_
_cod_related_entry_id
_cod_related_entry_database
_cod_related_entry_code
1 AMCSD 0007360
